data_1527145
loop_
_publ_author_name
'Besrest, F.'
'Collin, G.'

_publ_section_title
;
 Structure de La2 Fe2 S5 et de La2 Fe1.87 S5
;
_journal_name_full 'Journal of Solid State Chemistry'
_journal_page_first 161
_journal_page_last 170
_journal_volume 21
_journal_year 1977
_chemical_formula_sum 'Fe1.87 La2 S5'
_chemical_name_systematic 'La2 Fe1.87 S5'
_space_group_IT_number 36
_symmetry_space_group_name_Hall 'C 2c -2'
_symmetry_space_group_name_H-M 'C m c 21'
_cell_angle_alpha 90
_cell_angle_beta 90
_cell_angle_gamma 90
_cell_formula_units_Z 12
_cell_length_a 3.9996
_cell_length_b 49.508
_cell_length_c 11.308
_cell_volume 2239.122
_citation_journal_id_ASTM JSSCBI
_cod_data_source_file Besrest_JSSCBI_1977_1154.cif
_cod_data_source_block Fe1.87La2S5
_cod_database_code 1527145

loop_
_symmetry_equiv_pos_as_xyz
x,y,z
-x,-y,z+1/2
-x,y,z
x,-y,z+1/2
x+1/2,y+1/2,z
-x+1/2,-y+1/2,z+1/2
-x+1/2,y+1/2,z
x+1/2,-y+1/2,z+1/2

loop_
_atom_site_label
_atom_site_type_symbol
_atom_site_fract_x
_atom_site_fract_y
_atom_site_fract_z
_atom_site_occupancy
_atom_site_U_iso_or_equiv
S13 S 0 0.1786 0.284 1 0.0
S9 S 0 0.2869 0.229 1 0.0
S6 S 0 0.2653 0.8793 1 0.0
S2 S 0 0.3978 0.109 1 0.0
S1 S 0 0.064 0.109 1 0.0
S7 S 0 0.0499 0.7504 1 0.0
La6 La 0 0.20623 0.9215 1 0.0
S15 S 0 0.1497 0.798 1 0.0
Fe6 Fe 0 0.3039 0.7116 1 0.0
La3 La 0 0.20854 0.5304 1 0.0
S3 S 0 0.2666 0.582 1 0.0
S10 S 0 0.0011 0.0307 1 0.0
S5 S 0 0.401 0.4118 1 0.0
S12 S 0 0.3313 0.524 1 0.0
La1 La 0 0.12555 0.058 1 0.0
La2 La 0 0.45743 0.0563 1 0.0
S4 S 0 0.0663 0.406 1 0.0
La4 La 0 0.12535 0.4398 1 0.0
S14 S 0 0.5143 0.3011 1 0.0
S11 S 0 0.335 0.0131 1 0.0
Fe1 Fe 0 0.2358 0.2364 0.82 0.0
Fe3 Fe 0 0.0995 0.7661 1 0.0
Fe2 Fe 0 0.5665 0.2645 1 0.0
La5 La 0 0.45949 0.4404 1 0.0
Fe4 Fe 0 0.0235 0.2124 1 0.0
S8 S 0 0.3839 0.751 1 0.0
Fe5 Fe 0 0.3543 0.204 0.8 0.0
